data_4067659
loop_
_publ_author_name
'Zheng, Pengzhi'
'Hong, Jianquan'
'Liu, Ruiting'
'Zhang, Zhengxing'
'Pang, Zhen'
'Weng, Linhong'
'Zhou, Xigeng'

_publ_section_title
;
 Synthesis and Reactivities of Guanidinate Dianion Complexes of
 Heterobimetallic Lanthanide&#x2212;Lithium Cp2Ln[(CyN)2CNPh]Li(THF)3
;
_journal_issue 5
_journal_name_full Organometallics
_journal_page_first 1284
_journal_paper_doi 10.1021/om9010615
_journal_volume 29
_journal_year 2010
_chemical_formula_sum 'C46 H52 Dy2 N2 O2'
_chemical_formula_weight 989.90
_chemical_name_systematic
; 
 ? 
;
_space_group_IT_number 14
_symmetry_cell_setting monoclinic
_symmetry_space_group_name_Hall '-P 2ybc'
_symmetry_space_group_name_H-M 'P 1 21/c 1'
_atom_sites_solution_hydrogens geom
_atom_sites_solution_primary direct
_atom_sites_solution_secondary difmap
_audit_creation_method SHELXL-97
_cell_angle_alpha 90.00
_cell_angle_beta 106.529(4)
_cell_angle_gamma 90.00
_cell_formula_units_Z 2
_cell_length_a 11.682(4)
_cell_length_b 8.958(3)
_cell_length_c 20.031(7)
_cell_measurement_reflns_used 3696
_cell_measurement_temperature 293(2)
_cell_measurement_theta_max 26.41
_cell_measurement_theta_min 2.37
_cell_volume 2009.6(12)
_computing_cell_refinement 'Bruker SMART'
_computing_data_collection 'Bruker SMART'
_computing_data_reduction 'Bruker SHELXTL'
_computing_molecular_graphics 'Bruker SHELXTL'
_computing_publication_material 'Bruker SHELXTL'
_computing_structure_refinement 'SHELXL-97 (Sheldrick, 1997)'
_computing_structure_solution 'SHELXS-97 (Sheldrick, 1990)'
_diffrn_ambient_temperature 293(2)
_diffrn_measured_fraction_theta_full 0.993
_diffrn_measured_fraction_theta_max 0.993
_diffrn_measurement_device_type 'CCD area detector'
_diffrn_measurement_method 'phi and omega scans'
_diffrn_radiation_monochromator graphite
_diffrn_radiation_source 'fine-focus sealed tube'
_diffrn_radiation_type MoK\a
_diffrn_radiation_wavelength 0.71073
_diffrn_reflns_av_R_equivalents 0.0460
_diffrn_reflns_av_sigmaI/netI 0.0524
_diffrn_reflns_limit_h_max 13
_diffrn_reflns_limit_h_min -11
_diffrn_reflns_limit_k_max 10
_diffrn_reflns_limit_k_min -10
_diffrn_reflns_limit_l_max 23
_diffrn_reflns_limit_l_min -23
_diffrn_reflns_number 8071
_diffrn_reflns_theta_full 24.99
_diffrn_reflns_theta_max 24.99
_diffrn_reflns_theta_min 1.82
_exptl_absorpt_coefficient_mu 3.729
_exptl_absorpt_correction_T_max 0.7068
_exptl_absorpt_correction_T_min 0.6047
_exptl_absorpt_correction_type multi-scan
_exptl_absorpt_process_details sadabs
_exptl_crystal_colour yellow
_exptl_crystal_density_diffrn 1.636
_exptl_crystal_density_method 'not measured'
_exptl_crystal_description prism
_exptl_crystal_F_000 980
_exptl_crystal_size_max 0.15
_exptl_crystal_size_mid 0.15
_exptl_crystal_size_min 0.10
_refine_diff_density_max 0.816
_refine_diff_density_min -0.784
_refine_diff_density_rms 0.108
_refine_ls_extinction_method none
_refine_ls_goodness_of_fit_ref 0.914
_refine_ls_hydrogen_treatment constr
_refine_ls_matrix_type full
_refine_ls_number_parameters 235
_refine_ls_number_reflns 3522
_refine_ls_number_restraints 0
_refine_ls_restrained_S_all 0.914
_refine_ls_R_factor_all 0.0412
_refine_ls_R_factor_gt 0.0286
_refine_ls_shift/su_max 0.003
_refine_ls_shift/su_mean 0.000
_refine_ls_structure_factor_coef Fsqd
_refine_ls_weighting_details 'calc w=1/[\s^2^(Fo^2^)+(0.0266P)^2^+0.0000P] where P=(Fo^2^+2Fc^2^)/3'
_refine_ls_weighting_scheme calc
_refine_ls_wR_factor_gt 0.0581
_refine_ls_wR_factor_ref 0.0612
_reflns_number_gt 2745
_reflns_number_total 3522
_reflns_threshold_expression >2sigma(I)
_cod_data_source_file om9010615_si_001.cif
_cod_data_source_block f90619a
_cod_depositor_comments
;
The following automatic conversions were performed:

'_symmetry_cell_setting' value 'Monoclinic' changed to 'monoclinic'
according to /home/saulius/struct/CIF-dictionaries/cif_core.dic
dictionary named 'cif_core.dic' version 2.4.1 from 2010-06-29.

Automatic conversion script
Id: cif_fix_values 1715 2011-07-08 13:25:40Z adriana 
;
_cod_original_cell_volume 2009.4(12)
_cod_original_sg_symbol_H-M P2(1)/c
_cod_database_code 4067659

loop_
_symmetry_equiv_pos_as_xyz
'x, y, z'
'-x, y+1/2, -z+1/2'
'-x, -y, -z'
'x, -y-1/2, z-1/2'

loop_
_atom_site_label
_atom_site_type_symbol
_atom_site_fract_x
_atom_site_fract_y
_atom_site_fract_z
_atom_site_U_iso_or_equiv
_atom_site_adp_type
_atom_site_occupancy
_atom_site_symmetry_multiplicity
_atom_site_calc_flag
_atom_site_refinement_flags
Dy1 Dy 1.014860(19) 0.91041(2) 0.092074(10) 0.03456(8) Uani 1 1 d .
N1 N 0.8166(3) 0.7951(4) 0.03679(18) 0.0410(10) Uani 1 1 d .
O1 O 0.9015(3) 0.9242(4) -0.02951(15) 0.0404(8) Uani 1 1 d .
C1 C 0.8121(4) 0.8415(5) -0.0237(2) 0.0352(11) Uani 1 1 d .
C2 C 0.7137(4) 0.8119(6) -0.0888(2) 0.0444(12) Uani 1 1 d .
C3 C 0.6099(5) 0.8931(7) -0.1052(3) 0.0716(18) Uani 1 1 d .
H3A H 0.6001 0.9692 -0.0757 0.086 Uiso 1 1 calc R
C4 C 0.5200(7) 0.8627(10) -0.1651(4) 0.103(3) Uani 1 1 d .
H4A H 0.4497 0.9177 -0.1752 0.123 Uiso 1 1 calc R
C5 C 0.5323(9) 0.7553(13) -0.2091(4) 0.118(4) Uani 1 1 d .
H5A H 0.4718 0.7382 -0.2500 0.142 Uiso 1 1 calc R
C6 C 0.6348(8) 0.6700(10) -0.1935(3) 0.097(3) Uani 1 1 d .
H6A H 0.6433 0.5948 -0.2238 0.116 Uiso 1 1 calc R
C7 C 0.7254(5) 0.6967(7) -0.1328(3) 0.0625(16) Uani 1 1 d .
H7A H 0.7937 0.6376 -0.1215 0.075 Uiso 1 1 calc R
C8 C 0.7194(4) 0.7009(6) 0.0479(2) 0.0509(14) Uani 1 1 d .
H8A H 0.6729 0.6624 0.0025 0.061 Uiso 1 1 calc R
C9 C 0.6367(5) 0.7922(7) 0.0776(3) 0.0700(17) Uani 1 1 d .
H9A H 0.6823 0.8385 0.1207 0.084 Uiso 1 1 calc R
H9B H 0.6010 0.8710 0.0451 0.084 Uiso 1 1 calc R
C10 C 0.5392(5) 0.6969(9) 0.0914(4) 0.092(2) Uani 1 1 d .
H10A H 0.4926 0.7568 0.1144 0.110 Uiso 1 1 calc R
H10B H 0.4863 0.6630 0.0474 0.110 Uiso 1 1 calc R
C11 C 0.5875(7) 0.5663(9) 0.1350(4) 0.103(3) Uani 1 1 d .
H11A H 0.5217 0.5042 0.1390 0.124 Uiso 1 1 calc R
H11B H 0.6303 0.6002 0.1814 0.124 Uiso 1 1 calc R
C12 C 0.6694(7) 0.4748(8) 0.1066(4) 0.090(2) Uani 1 1 d .
H12A H 0.6244 0.4286 0.0633 0.108 Uiso 1 1 calc R
H12B H 0.7041 0.3960 0.1394 0.108 Uiso 1 1 calc R
C13 C 0.7685(5) 0.5702(6) 0.0937(3) 0.0646(16) Uani 1 1 d .
H13A H 0.8197 0.6058 0.1378 0.077 Uiso 1 1 calc R
H13B H 0.8167 0.5097 0.0719 0.077 Uiso 1 1 calc R
C14 C 1.1008(7) 0.6558(8) 0.0574(4) 0.084(2) Uani 1 1 d .
H14A H 1.0590 0.6139 0.0150 0.101 Uiso 1 1 calc R
C15 C 1.0810(7) 0.6285(7) 0.1207(5) 0.086(2) Uani 1 1 d .
H15A H 1.0225 0.5663 0.1288 0.103 Uiso 1 1 calc R
C16 C 1.1613(7) 0.7079(10) 0.1688(3) 0.084(2) Uani 1 1 d .
H16A H 1.1692 0.7085 0.2164 0.101 Uiso 1 1 calc R
C17 C 1.2293(6) 0.7874(8) 0.1367(5) 0.091(2) Uani 1 1 d .
H17A H 1.2907 0.8527 0.1581 0.110 Uiso 1 1 calc R
C18 C 1.1918(7) 0.7545(9) 0.0679(4) 0.081(2) Uani 1 1 d .
H18A H 1.2232 0.7931 0.0337 0.097 Uiso 1 1 calc R
C19 C 0.9066(6) 0.9723(8) 0.1896(3) 0.0647(17) Uani 1 1 d .
H19A H 0.8562 0.8990 0.1982 0.078 Uiso 1 1 calc R
C20 C 1.0255(6) 0.9847(7) 0.2230(3) 0.0653(17) Uani 1 1 d .
H20A H 1.0691 0.9221 0.2581 0.078 Uiso 1 1 calc R
C21 C 1.0703(6) 1.1057(7) 0.1959(3) 0.0730(19) Uani 1 1 d .
H21A H 1.1493 1.1379 0.2090 0.088 Uiso 1 1 calc R
C22 C 0.9755(7) 1.1713(7) 0.1453(3) 0.077(2) Uani 1 1 d .
H22A H 0.9793 1.2559 0.1191 0.092 Uiso 1 1 calc R
C23 C 0.8728(6) 1.0842(8) 0.1415(3) 0.0703(18) Uani 1 1 d .
H23A H 0.7966 1.1001 0.1119 0.084 Uiso 1 1 calc R

loop_
_atom_site_aniso_label
_atom_site_aniso_U_11
_atom_site_aniso_U_22
_atom_site_aniso_U_33
_atom_site_aniso_U_23
_atom_site_aniso_U_13
_atom_site_aniso_U_12
Dy1 0.03437(14) 0.04020(14) 0.02842(11) 0.00194(11) 0.00781(9) 0.00079(12)
N1 0.041(2) 0.048(3) 0.035(2) 0.0018(18) 0.0121(18) -0.0056(19)
O1 0.0344(19) 0.049(2) 0.0359(16) 0.0053(15) 0.0076(14) -0.0069(16)
C1 0.031(3) 0.033(3) 0.041(3) -0.001(2) 0.008(2) 0.004(2)
C2 0.042(3) 0.043(3) 0.045(3) 0.009(2) 0.007(2) -0.008(2)
C3 0.055(4) 0.071(4) 0.075(4) 0.017(3) -0.004(3) 0.004(3)
C4 0.055(5) 0.127(8) 0.097(6) 0.054(5) -0.025(4) -0.016(5)
C5 0.092(7) 0.173(11) 0.060(5) 0.033(6) -0.024(5) -0.073(7)
C6 0.118(7) 0.116(7) 0.053(4) -0.023(4) 0.018(4) -0.062(6)
C7 0.067(4) 0.067(4) 0.050(3) -0.008(3) 0.011(3) -0.014(3)
C8 0.041(3) 0.066(4) 0.045(3) 0.001(3) 0.012(2) -0.016(3)
C9 0.043(3) 0.087(5) 0.085(4) 0.018(4) 0.027(3) -0.003(3)
C10 0.056(5) 0.122(7) 0.106(5) 0.015(5) 0.037(4) -0.007(4)
C11 0.085(6) 0.120(7) 0.124(6) 0.028(5) 0.062(5) -0.022(5)
C12 0.100(6) 0.078(5) 0.105(5) 0.013(4) 0.050(5) -0.025(4)
C13 0.067(4) 0.062(4) 0.069(4) 0.012(3) 0.026(3) -0.011(3)
C14 0.090(6) 0.058(4) 0.090(5) -0.016(4) 0.004(4) 0.037(4)
C15 0.057(5) 0.054(5) 0.157(8) 0.044(5) 0.047(5) 0.018(3)
C16 0.087(5) 0.108(6) 0.059(4) 0.037(4) 0.021(4) 0.048(5)
C17 0.044(4) 0.084(6) 0.128(7) 0.025(5) -0.005(4) 0.011(4)
C18 0.081(5) 0.082(5) 0.099(5) 0.040(5) 0.058(4) 0.040(4)
C19 0.080(5) 0.078(4) 0.046(3) -0.017(3) 0.034(3) -0.016(4)
C20 0.085(5) 0.078(4) 0.032(3) -0.007(3) 0.015(3) -0.010(4)
C21 0.091(5) 0.078(5) 0.052(3) -0.027(3) 0.022(4) -0.036(4)
C22 0.141(7) 0.042(4) 0.059(4) -0.014(3) 0.047(4) -0.003(4)
C23 0.075(5) 0.080(5) 0.059(4) -0.020(4) 0.024(3) 0.020(4)

loop_
_atom_type_symbol
_atom_type_description
_atom_type_scat_dispersion_real
_atom_type_scat_dispersion_imag
_atom_type_scat_source
C C 0.0033 0.0016 'International Tables Vol C Tables 4.2.6.8 and 6.1.1.4'
H H 0.0000 0.0000 'International Tables Vol C Tables 4.2.6.8 and 6.1.1.4'
N N 0.0061 0.0033 'International Tables Vol C Tables 4.2.6.8 and 6.1.1.4'
O O 0.0106 0.0060 'International Tables Vol C Tables 4.2.6.8 and 6.1.1.4'
Dy Dy -0.1892 4.4098 'International Tables Vol C Tables 4.2.6.8 and 6.1.1.4'

loop_
_geom_angle_atom_site_label_1
_geom_angle_atom_site_label_2
_geom_angle_atom_site_label_3
_geom_angle
_geom_angle_site_symmetry_1
_geom_angle_site_symmetry_3
O1 Dy1 O1 67.63(12) 3_775 .
O1 Dy1 N1 120.31(11) 3_775 .
O1 Dy1 N1 53.16(11) . .
O1 Dy1 C17 86.8(2) 3_775 .
O1 Dy1 C17 123.7(2) . .
N1 Dy1 C17 130.4(2) . .
O1 Dy1 C18 76.60(17) 3_775 .
O1 Dy1 C18 94.30(19) . .
N1 Dy1 C18 112.0(2) . .
C17 Dy1 C18 29.6(2) . .
O1 Dy1 C21 87.50(16) 3_775 .
O1 Dy1 C21 134.15(18) . .
N1 Dy1 C21 127.68(17) . .
C17 Dy1 C21 90.8(3) . .
C18 Dy1 C21 117.5(3) . .
O1 Dy1 C15 125.51(18) 3_775 .
O1 Dy1 C15 107.9(2) . .
N1 Dy1 C15 83.0(2) . .
C17 Dy1 C15 48.9(2) . .
C18 Dy1 C15 49.0(2) . .
C21 Dy1 C15 117.8(3) . .
O1 Dy1 C16 116.4(2) 3_775 .
O1 Dy1 C16 133.91(19) . .
N1 Dy1 C16 109.7(2) . .
C17 Dy1 C16 29.6(2) . .
C18 Dy1 C16 48.70(19) . .
C21 Dy1 C16 91.3(3) . .
C15 Dy1 C16 29.2(2) . .
O1 Dy1 C14 99.1(2) 3_775 .
O1 Dy1 C14 85.44(17) . .
N1 Dy1 C14 84.3(2) . .
C17 Dy1 C14 48.8(2) . .
C18 Dy1 C14 29.5(2) . .
C21 Dy1 C14 138.0(2) . .
C15 Dy1 C14 30.0(2) . .
C16 Dy1 C14 48.6(2) . .
O1 Dy1 C22 78.68(16) 3_775 .
O1 Dy1 C22 104.50(17) . .
N1 Dy1 C22 107.3(2) . .
C17 Dy1 C22 119.0(3) . .
C18 Dy1 C22 140.2(3) . .
C21 Dy1 C22 30.57(18) . .
C15 Dy1 C22 145.2(3) . .
C16 Dy1 C22 121.5(2) . .
C14 Dy1 C22 167.8(2) . .
O1 Dy1 C23 103.28(18) 3_775 .
O1 Dy1 C23 97.10(16) . .
N1 Dy1 C23 78.98(18) . .
C17 Dy1 C23 138.4(2) . .
C18 Dy1 C23 167.6(2) . .
C21 Dy1 C23 50.4(2) . .
C15 Dy1 C23 130.5(2) . .
C16 Dy1 C23 123.3(2) . .
C14 Dy1 C23 156.7(3) . .
C22 Dy1 C23 30.81(19) . .
O1 Dy1 C19 128.38(16) 3_775 .
O1 Dy1 C19 119.18(17) . .
N1 Dy1 C19 80.63(16) . .
C17 Dy1 C19 116.1(3) . .
C18 Dy1 C19 143.1(2) . .
C21 Dy1 C19 49.49(19) . .
C15 Dy1 C19 102.0(2) . .
C16 Dy1 C19 94.5(2) . .
C14 Dy1 C19 131.4(3) . .
C22 Dy1 C19 49.7(2) . .
C23 Dy1 C19 29.73(18) . .
C1 N1 C8 120.3(4) . .
C1 N1 Dy1 94.0(3) . .
C8 N1 Dy1 145.6(3) . .
C1 O1 Dy1 150.9(3) . 3_775
C1 O1 Dy1 95.9(2) . .
Dy1 O1 Dy1 112.37(12) 3_775 .
N1 C1 O1 116.9(4) . .
N1 C1 C2 126.0(4) . .
O1 C1 C2 117.1(4) . .
N1 C1 Dy1 59.9(2) . .
O1 C1 Dy1 57.0(2) . .
C2 C1 Dy1 174.1(3) . .
C3 C2 C7 118.8(5) . .
C3 C2 C1 121.5(5) . .
C7 C2 C1 119.7(5) . .
C2 C3 C4 120.4(7) . .
C2 C3 H3A 119.8 . .
C4 C3 H3A 119.8 . .
C5 C4 C3 121.1(9) . .
C5 C4 H4A 119.4 . .
C3 C4 H4A 119.4 . .
C4 C5 C6 119.9(8) . .
C4 C5 H5A 120.1 . .
C6 C5 H5A 120.1 . .
C5 C6 C7 119.9(8) . .
C5 C6 H6A 120.0 . .
C7 C6 H6A 120.0 . .
C6 C7 C2 119.8(7) . .
C6 C7 H7A 120.1 . .
C2 C7 H7A 120.1 . .
N1 C8 C13 111.2(4) . .
N1 C8 C9 110.8(5) . .
C13 C8 C9 111.0(4) . .
N1 C8 H8A 107.9 . .
C13 C8 H8A 107.9 . .
C9 C8 H8A 107.9 . .
C10 C9 C8 111.5(6) . .
C10 C9 H9A 109.3 . .
C8 C9 H9A 109.3 . .
C10 C9 H9B 109.3 . .
C8 C9 H9B 109.3 . .
H9A C9 H9B 108.0 . .
C11 C10 C9 112.1(5) . .
C11 C10 H10A 109.2 . .
C9 C10 H10A 109.2 . .
C11 C10 H10B 109.2 . .
C9 C10 H10B 109.2 . .
H10A C10 H10B 107.9 . .
C10 C11 C12 112.9(6) . .
C10 C11 H11A 109.0 . .
C12 C11 H11A 109.0 . .
C10 C11 H11B 109.0 . .
C12 C11 H11B 109.0 . .
H11A C11 H11B 107.8 . .
C11 C12 C13 111.0(6) . .
C11 C12 H12A 109.4 . .
C13 C12 H12A 109.4 . .
C11 C12 H12B 109.4 . .
C13 C12 H12B 109.4 . .
H12A C12 H12B 108.0 . .
C8 C13 C12 111.5(5) . .
C8 C13 H13A 109.3 . .
C12 C13 H13A 109.3 . .
C8 C13 H13B 109.3 . .
C12 C13 H13B 109.3 . .
H13A C13 H13B 108.0 . .
C18 C14 C15 107.7(7) . .
C18 C14 Dy1 74.8(4) . .
C15 C14 Dy1 74.8(4) . .
C18 C14 H14A 126.1 . .
C15 C14 H14A 126.1 . .
Dy1 C14 H14A 116.4 . .
C16 C15 C14 107.5(6) . .
C16 C15 Dy1 75.6(4) . .
C14 C15 Dy1 75.3(4) . .
C16 C15 H15A 126.2 . .
C14 C15 H15A 126.2 . .
Dy1 C15 H15A 115.1 . .
C15 C16 C17 108.7(6) . .
C15 C16 Dy1 75.1(4) . .
C17 C16 Dy1 74.6(4) . .
C15 C16 H16A 125.6 . .
C17 C16 H16A 125.6 . .
Dy1 C16 H16A 116.6 . .
C18 C17 C16 107.8(7) . .
C18 C17 Dy1 75.3(4) . .
C16 C17 Dy1 75.7(4) . .
C18 C17 H17A 126.1 . .
C16 C17 H17A 126.1 . .
Dy1 C17 H17A 115.1 . .
C14 C18 C17 108.2(7) . .
C14 C18 Dy1 75.7(4) . .
C17 C18 Dy1 75.1(4) . .
C14 C18 H18A 125.9 . .
C17 C18 H18A 125.9 . .
Dy1 C18 H18A 115.4 . .
C20 C19 C23 109.6(6) . .
C20 C19 Dy1 75.4(3) . .
C23 C19 Dy1 74.9(3) . .
C20 C19 H19A 125.2 . .
C23 C19 H19A 125.2 . .
Dy1 C19 H19A 116.4 . .
C19 C20 C21 108.6(6) . .
C19 C20 Dy1 75.0(3) . .
C21 C20 Dy1 74.2(3) . .
C19 C20 H20A 125.7 . .
C21 C20 H20A 125.7 . .
Dy1 C20 H20A 117.0 . .
C20 C21 C22 107.7(6) . .
C20 C21 Dy1 75.8(3) . .
C22 C21 Dy1 75.1(3) . .
C20 C21 H21A 126.2 . .
C22 C21 H21A 126.2 . .
Dy1 C21 H21A 115.2 . .
C21 C22 C23 106.9(6) . .
C21 C22 Dy1 74.4(3) . .
C23 C22 Dy1 74.6(3) . .
C21 C22 H22A 126.5 . .
C23 C22 H22A 126.5 . .
Dy1 C22 H22A 116.7 . .
C19 C23 C22 107.2(6) . .
C19 C23 Dy1 75.4(3) . .
C22 C23 Dy1 74.6(3) . .
C19 C23 H23A 126.4 . .
C22 C23 H23A 126.4 . .
Dy1 C23 H23A 115.9 . .

loop_
_geom_bond_atom_site_label_1
_geom_bond_atom_site_label_2
_geom_bond_distance
_geom_bond_site_symmetry_2
Dy1 O1 2.327(3) 3_775
Dy1 O1 2.422(3) .
Dy1 N1 2.490(4) .
Dy1 C17 2.649(6) .
Dy1 C18 2.651(6) .
Dy1 C21 2.654(5) .
Dy1 C15 2.656(6) .
Dy1 C16 2.662(6) .
Dy1 C14 2.662(6) .
Dy1 C22 2.662(6) .
Dy1 C23 2.663(5) .
Dy1 C19 2.670(5) .
N1 C1 1.268(5) .
N1 C8 1.481(6) .
O1 C1 1.312(5) .
O1 Dy1 2.327(3) 3_775
C1 C2 1.497(6) .
C2 C3 1.371(7) .
C2 C7 1.388(7) .
C3 C4 1.378(9) .
C3 H3A 0.9300 .
C4 C5 1.339(12) .
C4 H4A 0.9300 .
C5 C6 1.380(11) .
C5 H5A 0.9300 .
C6 C7 1.388(8) .
C6 H6A 0.9300 .
C7 H7A 0.9300 .
C8 C13 1.497(7) .
C8 C9 1.512(7) .
C8 H8A 0.9800 .
C9 C10 1.510(8) .
C9 H9A 0.9700 .
C9 H9B 0.9700 .
C10 C11 1.473(10) .
C10 H10A 0.9700 .
C10 H10B 0.9700 .
C11 C12 1.490(9) .
C11 H11A 0.9700 .
C11 H11B 0.9700 .
C12 C13 1.520(8) .
C12 H12A 0.9700 .
C12 H12B 0.9700 .
C13 H13A 0.9700 .
C13 H13B 0.9700 .
C14 C18 1.353(9) .
C14 C15 1.374(10) .
C14 H14A 0.9300 .
C15 C16 1.342(9) .
C15 H15A 0.9300 .
C16 C17 1.358(9) .
C16 H16A 0.9300 .
C17 C18 1.354(9) .
C17 H17A 0.9300 .
C18 H18A 0.9300 .
C19 C20 1.364(8) .
C19 C23 1.368(8) .
C19 H19A 0.9300 .
C20 C21 1.380(8) .
C20 H20A 0.9300 .
C21 C22 1.401(8) .
C21 H21A 0.9300 .
C22 C23 1.415(9) .
C22 H22A 0.9300 .
C23 H23A 0.9300 .
